data_1000357
loop_
_publ_author_name
'Hervieu, M'
'Van Tendeloo, G'
'Maignan, A'
'Michel, C'
'Goutenoire, F'
'Raveau, B'

_publ_section_title
;
New 1212-type superconductors with a T~c~ up to 85K in the system Hg-Pr-
Sr-Ca-Cu-O
;
_journal_coden_ASTM PHYCE6
_journal_name_full 'Physica C (Amsterdam) (152,1988-)'
_journal_page_first 264
_journal_page_last 272
_journal_paper_doi 10.1016/0921-4534(93)90070-7
_journal_volume 216
_journal_year 1993
_chemical_formula_structural '(Hg0.4 Pr0.6) Sr2 (Ca0.5 Pr0.5) Cu2 O7'
_chemical_formula_sum 'Ca0.5 Cu2 Hg0.4 O7 Pr1.1 Sr2'
_chemical_name_systematic
;
Mercury praseodymium strontium calcium copper oxide (0.4/1.1/2/0.5/2/7)
;
_space_group_IT_number 47
_symmetry_cell_setting orthorhombic
_symmetry_Int_Tables_number 47
_symmetry_space_group_name_Hall '-P 2 2'
_symmetry_space_group_name_H-M 'P m m m'
_cell_angle_alpha 90
_cell_angle_beta 90
_cell_angle_gamma 90
_cell_formula_units_Z 1
_cell_length_a 3.8463(4)
_cell_length_b 3.8018(4)
_cell_length_c 12.154(1)
_cell_volume 177.7
_refine_ls_R_factor_all 0.06
_cod_original_formula_sum 'Ca.5 Cu2 Hg.4 O7 Pr1.1 Sr2'
_cod_database_code 1000357

loop_
_symmetry_equiv_pos_as_xyz
x,y,z
-x,-y,z
x,-y,-z
-x,y,-z
-x,-y,-z
x,y,-z
-x,y,z
x,-y,z

loop_
_atom_site_label
_atom_site_type_symbol
_atom_site_symmetry_multiplicity
_atom_site_Wyckoff_symbol
_atom_site_fract_x
_atom_site_fract_y
_atom_site_fract_z
_atom_site_occupancy
_atom_site_attached_hydrogens
_atom_site_calc_flag
Hg1 Hg2+ 1 a 0. 0. 0. 0.4 0 d
Pr1 Pr3+ 1 a 0. 0. 0. 0.6 0 d
Sr1 Sr2+ 2 t 0.5 0.5 0.2126(5) 1. 0 d
Ca1 Ca2+ 1 h 0.5 0.5 0.5 0.5 0 d
Pr2 Pr3+ 1 h 0.5 0.5 0.5 0.5 0 d
Cu1 Cu2+ 2 q 0. 0. 0.3573(6) 1. 0 d
O1 O2- 2 q 0. 0. 0.173(3) 1. 0 d
O2 O2- 2 r 0. 0.5 0.372(2) 1. 0 d
O3 O2- 2 s 0.5 0. 0.372(2) 1. 0 d
O4 O2- 1 f 0.5 0.5 0. 1. 0 d

loop_
_atom_type_symbol
_atom_type_oxidation_number
Hg2+ 2.000
Pr3+ 3.000
Sr2+ 2.000
Ca2+ 2.000
Cu2+ 2.450
O2- -2.000
